data_2204443
loop_
_publ_author_name
'P. G. Aravindan'
'S. Selvanayagam'
'D. Velmurugan'
'K. Ravikumar'
'S. Saravanan'
'P. C. Srinivasan'

_publ_section_title
;
 Methyl 4-(4-methoxybenzylidenemethyl)-3,5-dinitrobenzoate
;
_journal_issue 11
_journal_name_full 'Acta Crystallographica Section E'
_journal_page_first o2053
_journal_page_last o2055
_journal_paper_doi 10.1107/S1600536804025875
_journal_volume 60
_journal_year 2004
_chemical_formula_iupac 'C17 H14 N2 O7'
_chemical_formula_moiety 'C17 H14 N2 O7'
_chemical_formula_sum 'C17 H14 N2 O7'
_chemical_formula_weight 358.30
_chemical_name_common
;
4'-methoxy-4-methoxycarbonyl-2,6-dinitrostilbene
;
_chemical_name_systematic
;
methyl 4-(4-methoxybenzylidenemethyl)-3,5-dinitrobenzoate
;
_space_group_IT_number 14
_symmetry_cell_setting monoclinic
_symmetry_space_group_name_Hall '-P 2ybc'
_symmetry_space_group_name_H-M 'P 1 21/c 1'
_atom_sites_solution_hydrogens geom
_atom_sites_solution_primary direct
_atom_sites_solution_secondary difmap
_audit_creation_method SHELXL-97
_cell_angle_alpha 90.00
_cell_angle_beta 100.8560(10)
_cell_angle_gamma 90.00
_cell_formula_units_Z 4
_cell_length_a 12.0496(8)
_cell_length_b 7.0295(5)
_cell_length_c 19.8296(13)
_cell_measurement_reflns_used 2638
_cell_measurement_temperature 293(2)
_cell_measurement_theta_max 27.88
_cell_measurement_theta_min 2.47
_cell_volume 1649.56(19)
_computing_cell_refinement 'SAINT (Bruker, 2001)'
_computing_data_collection 'SMART (Bruker, 2001)'
_computing_data_reduction SAINT
_computing_molecular_graphics
;
ZORTEP (Zsolnai, 1997) and PLATON (Spek, 1990)
;
_computing_publication_material 'SHELXL97 and PARST (Nardelli, 1995)'
_computing_structure_refinement 'SHELXL97 (Sheldrick, 1997)'
_computing_structure_solution 'SHELXS97 (Sheldrick, 1997)'
_diffrn_ambient_temperature 293(2)
_diffrn_measured_fraction_theta_full 0.914
_diffrn_measured_fraction_theta_max 0.874
_diffrn_measurement_device_type 'Bruker SMART APEX'
_diffrn_measurement_method \w
_diffrn_radiation_monochromator graphite
_diffrn_radiation_source 'fine-focus sealed tube'
_diffrn_radiation_type MoK\a
_diffrn_radiation_wavelength 0.71073
_diffrn_reflns_av_R_equivalents 0.0191
_diffrn_reflns_av_sigmaI/netI 0.0248
_diffrn_reflns_limit_h_max 7
_diffrn_reflns_limit_h_min -15
_diffrn_reflns_limit_k_max 9
_diffrn_reflns_limit_k_min -9
_diffrn_reflns_limit_l_max 25
_diffrn_reflns_limit_l_min -23
_diffrn_reflns_number 9977
_diffrn_reflns_theta_full 25.00
_diffrn_reflns_theta_max 28.04
_diffrn_reflns_theta_min 1.72
_diffrn_standards_number 0
_exptl_absorpt_coefficient_mu 0.114
_exptl_absorpt_correction_type none
_exptl_crystal_colour 'Pale Yellow '
_exptl_crystal_density_diffrn 1.443
_exptl_crystal_density_method 'not measured'
_exptl_crystal_description Block
_exptl_crystal_F_000 744
_exptl_crystal_size_max 0.26
_exptl_crystal_size_mid 0.20
_exptl_crystal_size_min 0.12
_refine_diff_density_max 0.275
_refine_diff_density_min -0.223
_refine_ls_extinction_method none
_refine_ls_goodness_of_fit_ref 1.020
_refine_ls_hydrogen_treatment constr
_refine_ls_matrix_type full
_refine_ls_number_parameters 237
_refine_ls_number_reflns 3785
_refine_ls_number_restraints 0
_refine_ls_restrained_S_all 1.020
_refine_ls_R_factor_all 0.0626
_refine_ls_R_factor_gt 0.0463
_refine_ls_shift/su_max 0.000
_refine_ls_shift/su_mean 0.000
_refine_ls_structure_factor_coef Fsqd
_refine_ls_weighting_details 'calc w = 1/[\s^2^(Fo^2^)+(0.0837P)^2^+0.21P] where P = (Fo^2^+2Fc^2^)/3'
_refine_ls_weighting_scheme calc
_refine_ls_wR_factor_gt 0.1326
_refine_ls_wR_factor_ref 0.1451
_reflns_number_gt 2871
_reflns_number_total 3785
_reflns_threshold_expression I>2\s(I)
_cod_data_source_file bt6541.cif
_cod_data_source_block I
_cod_original_sg_symbol_Hall -P2ybc
_cod_original_sg_symbol_H-M 'P 21/c'
_cod_database_code 2204443
_cod_database_fobs_code 2204443

loop_
_symmetry_equiv_pos_as_xyz
'x, y, z'
'-x, y+1/2, -z+1/2'
'-x, -y, -z'
'x, -y-1/2, z-1/2'

loop_
_atom_site_label
_atom_site_fract_x
_atom_site_fract_y
_atom_site_fract_z
_atom_site_U_iso_or_equiv
_atom_site_adp_type
_atom_site_calc_flag
_atom_site_refinement_flags
_atom_site_occupancy
_atom_site_type_symbol
O1 0.06847(10) -0.1636(2) -0.03636(7) 0.0699(4) Uani d . 1 O
O2 0.20174(11) -0.30039(19) 0.03466(6) 0.0645(4) Uani d . 1 O
O3 0.56287(10) 0.33777(18) 0.03366(7) 0.0606(3) Uani d . 1 O
O4 0.43519(17) 0.3772(3) 0.09286(9) 0.1134(7) Uani d . 1 O
O5 0.45347(10) 0.1100(2) -0.20066(6) 0.0622(4) Uani d . 1 O
O6 0.28578(11) -0.03416(17) -0.22970(5) 0.0532(3) Uani d . 1 O
O7 0.14191(12) 0.0517(2) 0.39076(6) 0.0699(4) Uani d . 1 O
N1 0.16656(11) -0.1796(2) -0.00728(6) 0.0461(3) Uani d . 1 N
N2 0.46960(13) 0.3058(2) 0.04615(7) 0.0533(4) Uani d . 1 N
C1 0.31297(12) 0.0692(2) 0.02363(7) 0.0385(3) Uani d . 1 C
C2 0.24788(12) -0.0431(2) -0.02679(7) 0.0388(3) Uani d . 1 C
C3 0.25820(12) -0.0464(2) -0.09501(7) 0.0404(3) Uani d . 1 C
H3 0.2092 -0.1190 -0.1267 0.049 Uiso calc R 1 H
C4 0.34281(13) 0.0604(2) -0.11537(7) 0.0397(3) Uani d . 1 C
C5 0.41168(13) 0.1722(2) -0.06768(7) 0.0415(3) Uani d . 1 C
H5 0.4694 0.2433 -0.0805 0.050 Uiso calc R 1 H
C6 0.39447(13) 0.1780(2) -0.00076(7) 0.0408(3) Uani d . 1 C
C7 0.30000(13) 0.0657(2) 0.09607(7) 0.0423(4) Uani d . 1 C
H7 0.3649 0.0498 0.1293 0.051 Uiso calc R 1 H
C8 0.20325(13) 0.0834(2) 0.11704(7) 0.0438(4) Uani d . 1 C
H8 0.1392 0.1032 0.0834 0.053 Uiso calc R 1 H
C9 0.18682(13) 0.0750(2) 0.18830(7) 0.0402(3) Uani d . 1 C
C10 0.27274(13) 0.0222(2) 0.24260(7) 0.0414(3) Uani d . 1 C
H10 0.3437 -0.0082 0.2338 0.050 Uiso calc R 1 H
C11 0.25443(14) 0.0144(2) 0.30867(8) 0.0452(4) Uani d . 1 C
H11 0.3126 -0.0228 0.3440 0.054 Uiso calc R 1 H
C12 0.14951(15) 0.0617(2) 0.32326(8) 0.0482(4) Uani d . 1 C
C13 0.06376(15) 0.1169(3) 0.27093(9) 0.0564(4) Uani d . 1 C
H13 -0.0063 0.1515 0.2802 0.068 Uiso calc R 1 H
C14 0.08290(14) 0.1205(3) 0.20423(8) 0.0532(4) Uani d . 1 C
H14 0.0240 0.1547 0.1689 0.064 Uiso calc R 1 H
C15 0.0416(2) 0.1174(3) 0.41066(10) 0.0789(7) Uani d . 1 C
H15A 0.0289 0.2479 0.3972 0.118 Uiso calc R 1 H
H15B 0.0491 0.1069 0.4596 0.118 Uiso calc R 1 H
H15C -0.0212 0.0417 0.3887 0.118 Uiso calc R 1 H
C16 0.36763(14) 0.0499(2) -0.18629(7) 0.0436(4) Uani d . 1 C
C17 0.30492(19) -0.0551(3) -0.29944(8) 0.0643(5) Uani d . 1 C
H17A 0.3096 0.0684 -0.3194 0.096 Uiso calc R 1 H
H17B 0.2435 -0.1248 -0.3262 0.096 Uiso calc R 1 H
H17C 0.3743 -0.1227 -0.2989 0.096 Uiso calc R 1 H

loop_
_atom_site_aniso_label
_atom_site_aniso_U_11
_atom_site_aniso_U_22
_atom_site_aniso_U_33
_atom_site_aniso_U_12
_atom_site_aniso_U_13
_atom_site_aniso_U_23
O1 0.0415(7) 0.1004(11) 0.0674(8) -0.0141(7) 0.0087(6) 0.0031(7)
O2 0.0759(9) 0.0665(8) 0.0517(7) -0.0140(7) 0.0136(6) 0.0150(6)
O3 0.0460(7) 0.0639(8) 0.0697(8) -0.0054(6) 0.0050(6) -0.0001(6)
O4 0.1441(16) 0.1327(14) 0.0831(10) -0.0793(13) 0.0717(11) -0.0634(11)
O5 0.0556(8) 0.0892(9) 0.0480(7) -0.0032(6) 0.0257(6) 0.0026(6)
O6 0.0704(8) 0.0603(7) 0.0318(5) -0.0085(6) 0.0171(5) -0.0013(5)
O7 0.0801(10) 0.0965(10) 0.0410(6) 0.0177(8) 0.0317(6) 0.0101(6)
N1 0.0461(8) 0.0591(8) 0.0358(6) -0.0084(6) 0.0147(5) -0.0036(6)
N2 0.0656(9) 0.0539(8) 0.0423(7) -0.0128(7) 0.0153(6) -0.0020(6)
C1 0.0380(8) 0.0463(8) 0.0328(7) 0.0043(6) 0.0108(6) 0.0013(6)
C2 0.0357(7) 0.0467(8) 0.0361(7) 0.0011(6) 0.0125(6) 0.0032(6)
C3 0.0411(8) 0.0482(8) 0.0329(7) 0.0008(6) 0.0093(6) -0.0001(6)
C4 0.0445(8) 0.0439(8) 0.0334(7) 0.0063(6) 0.0137(6) 0.0040(6)
C5 0.0431(8) 0.0443(8) 0.0400(7) -0.0006(6) 0.0155(6) 0.0041(6)
C6 0.0435(8) 0.0435(8) 0.0366(7) -0.0004(6) 0.0105(6) -0.0001(6)
C7 0.0417(8) 0.0555(9) 0.0301(7) -0.0022(7) 0.0081(6) 0.0004(6)
C8 0.0403(8) 0.0576(9) 0.0335(7) 0.0028(7) 0.0071(6) -0.0006(6)
C9 0.0426(8) 0.0458(8) 0.0342(7) -0.0020(6) 0.0125(6) -0.0024(6)
C10 0.0419(8) 0.0466(8) 0.0379(7) 0.0021(6) 0.0135(6) -0.0027(6)
C11 0.0513(9) 0.0488(8) 0.0361(7) 0.0025(7) 0.0097(6) 0.0028(6)
C12 0.0603(10) 0.0510(9) 0.0386(8) 0.0008(8) 0.0230(7) 0.0012(6)
C13 0.0497(10) 0.0754(12) 0.0503(9) 0.0077(8) 0.0249(8) 0.0014(8)
C14 0.0435(9) 0.0747(11) 0.0428(8) 0.0065(8) 0.0118(7) 0.0018(8)
C15 0.1013(17) 0.0906(15) 0.0584(11) 0.0216(13) 0.0502(11) 0.0071(10)
C16 0.0519(9) 0.0451(8) 0.0371(7) 0.0073(7) 0.0167(7) 0.0053(6)
C17 0.1002(16) 0.0639(11) 0.0330(8) 0.0023(10) 0.0233(9) 0.0006(7)

loop_
_atom_type_symbol
_atom_type_description
_atom_type_scat_dispersion_real
_atom_type_scat_dispersion_imag
_atom_type_scat_source
C C 0.0033 0.0016 'International Tables Vol C Tables 4.2.6.8 and 6.1.1.4'
H H 0.0000 0.0000 'International Tables Vol C Tables 4.2.6.8 and 6.1.1.4'
N N 0.0061 0.0033 'International Tables Vol C Tables 4.2.6.8 and 6.1.1.4'
O O 0.0106 0.0060 'International Tables Vol C Tables 4.2.6.8 and 6.1.1.4'

loop_
_geom_angle_atom_site_label_1
_geom_angle_atom_site_label_2
_geom_angle_atom_site_label_3
_geom_angle
C16 O6 C17 115.70(10)
C12 O7 C15 118.4(2)
O2 N1 O1 125.00(10)
O2 N1 C2 118.30(10)
O1 N1 C2 116.70(10)
O4 N2 O3 123.3(2)
O4 N2 C6 118.9(2)
O3 N2 C6 117.70(10)
C2 C1 C6 113.50(10)
C2 C1 C7 122.80(10)
C6 C1 C7 123.70(10)
C3 C2 C1 124.70(10)
C3 C2 N1 115.60(10)
C1 C2 N1 119.50(10)
C2 C3 C4 118.90(10)
C2 C3 H3 120.6
C4 C3 H3 120.6
C5 C4 C3 119.30(10)
C5 C4 C16 118.20(10)
C3 C4 C16 122.40(10)
C4 C5 C6 119.70(10)
C4 C5 H5 120.2
C6 C5 H5 120.2
C5 C6 C1 123.90(10)
C5 C6 N2 116.00(10)
C1 C6 N2 120.10(10)
C8 C7 C1 124.70(10)
C8 C7 H7 117.6
C1 C7 H7 117.6
C7 C8 C9 126.20(10)
C7 C8 H8 116.9
C9 C8 H8 116.9
C14 C9 C10 117.20(10)
C14 C9 C8 120.20(10)
C10 C9 C8 122.70(10)
C11 C10 C9 121.20(10)
C11 C10 H10 119.4
C9 C10 H10 119.4
C10 C11 C12 120.4(2)
C10 C11 H11 119.8
C12 C11 H11 119.8
O7 C12 C13 125.2(2)
O7 C12 C11 115.1(2)
C13 C12 C11 119.60(10)
C12 C13 C14 119.3(2)
C12 C13 H13 120.4
C14 C13 H13 120.4
C13 C14 C9 122.3(2)
C13 C14 H14 118.9
C9 C14 H14 118.9
O7 C15 H15A 109.5
O7 C15 H15B 109.5
H15A C15 H15B 109.5
O7 C15 H15C 109.5
H15A C15 H15C 109.5
H15B C15 H15C 109.5
O5 C16 O6 125.00(10)
O5 C16 C4 122.7(2)
O6 C16 C4 112.20(10)
O6 C17 H17A 109.5
O6 C17 H17B 109.5
H17A C17 H17B 109.5
O6 C17 H17C 109.5
H17A C17 H17C 109.5
H17B C17 H17C 109.5

loop_
_geom_bond_atom_site_label_1
_geom_bond_atom_site_label_2
_geom_bond_distance
_geom_bond_publ_flag
O1 N1 1.219(2) y
O2 N1 1.208(2) y
O3 N2 1.216(2) y
O4 N2 1.194(2) y
O5 C16 1.200(2) ?
O6 C16 1.320(2) ?
O6 C17 1.452(2) ?
O7 C12 1.361(2) ?
O7 C15 1.418(2) ?
N1 C2 1.474(2) y
N2 C6 1.475(2) y
C1 C2 1.393(2) ?
C1 C6 1.401(2) ?
C1 C7 1.474(2) ?
C2 C3 1.382(2) ?
C3 C4 1.386(2) ?
C3 H3 0.930 ?
C4 C5 1.380(2) ?
C4 C16 1.494(2) ?
C5 C6 1.382(2) ?
C5 H5 0.930 ?
C7 C8 1.315(2) ?
C7 H7 0.930 ?
C8 C9 1.465(2) ?
C8 H8 0.930 ?
C9 C14 1.385(2) ?
C9 C10 1.396(2) ?
C10 C11 1.370(2) ?
C10 H10 0.930 ?
C11 C12 1.389(2) ?
C11 H11 0.930 ?
C12 C13 1.375(3) ?
C13 C14 1.385(2) ?
C13 H13 0.930 ?
C14 H14 0.930 ?
C15 H15A 0.960 ?
C15 H15B 0.960 ?
C15 H15C 0.960 ?
C17 H17A 0.960 ?
C17 H17B 0.960 ?
C17 H17C 0.960 ?

loop_
_geom_hbond_atom_site_label_D
_geom_hbond_atom_site_label_H
_geom_hbond_atom_site_label_A
_geom_hbond_site_symmetry_A
_geom_hbond_distance_DH
_geom_hbond_distance_HA
_geom_hbond_distance_DA
_geom_hbond_angle_DHA
C8 H8 O1 3_555 0.93 2.54 3.409(2) 156
C17 H17A O4 4_565 0.96 2.54 3.139(3) 120

loop_
_geom_torsion_atom_site_label_1
_geom_torsion_atom_site_label_2
_geom_torsion_atom_site_label_3
_geom_torsion_atom_site_label_4
_geom_torsion
_geom_torsion_publ_flag
C6 C1 C2 C3 -1.7(2) ?
C7 C1 C2 C3 -179.00(10) ?
C6 C1 C2 N1 173.90(10) ?
C7 C1 C2 N1 -3.5(2) ?
O2 N1 C2 C3 118.0(2) ?
O1 N1 C2 C3 -60.4(2) ?
O2 N1 C2 C1 -57.99(19) ?
O1 N1 C2 C1 123.7(2) ?
C1 C2 C3 C4 3.7(2) ?
N1 C2 C3 C4 -171.99(13) ?
C2 C3 C4 C5 -2.3(2) ?
C2 C3 C4 C16 173.60(10) ?
C3 C4 C5 C6 -0.8(2) ?
C16 C4 C5 C6 -176.90(10) ?
C4 C5 C6 C1 3.0(2) ?
C4 C5 C6 N2 -178.10(10) ?
C2 C1 C6 C5 -1.7(2) ?
C7 C1 C6 C5 175.60(10) ?
C2 C1 C6 N2 179.40(10) ?
C7 C1 C6 N2 -3.3(2) ?
O4 N2 C6 C5 150.1(2) ?
O3 N2 C6 C5 -27.6(2) ?
O4 N2 C6 C1 -30.9(2) ?
O3 N2 C6 C1 151.40(10) ?
C2 C1 C7 C8 -50.5(2) y
C6 C1 C7 C8 132.5(2) ?
C1 C7 C8 C9 178.10(10) ?
C7 C8 C9 C14 171.5(2) ?
C7 C8 C9 C10 -8.4(3) y
C14 C9 C10 C11 0.6(2) ?
C8 C9 C10 C11 -179.5(2) ?
C9 C10 C11 C12 -0.9(2) ?
C15 O7 C12 C13 -5.5(3) ?
C15 O7 C12 C11 173.3(2) ?
C10 C11 C12 O7 -178.97(15) ?
C10 C11 C12 C13 -0.1(3) ?
O7 C12 C13 C14 -179.89(17) ?
C11 C12 C13 C14 1.3(3) ?
C12 C13 C14 C9 -1.7(3) ?
C10 C9 C14 C13 0.8(3) ?
C8 C9 C14 C13 -179.2(2) ?
C17 O6 C16 O5 0.8(2) ?
C17 O6 C16 C4 -178.30(10) ?
C5 C4 C16 O5 11.6(2) ?
C3 C4 C16 O5 -164.4(2) ?
C5 C4 C16 O6 -169.30(10) ?
C3 C4 C16 O6 14.7(2) ?
